data_2204435
loop_
_publ_author_name
'Hecht, Elmar'

_publ_section_title
;
 [(1-Phenylethyl)iminomethyl]ferrocene
;
_journal_issue 11
_journal_name_full 'Acta Crystallographica Section E'
_journal_page_first m1593
_journal_page_last m1594
_journal_paper_doi 10.1107/S1600536804024754
_journal_volume 60
_journal_year 2004
_chemical_formula_iupac '[Fe (C5 H5) (C14 H14 N)]'
_chemical_formula_moiety 'C19 H19 Fe N'
_chemical_formula_sum 'C19 H19 Fe N'
_chemical_formula_weight 317.20
_chemical_name_systematic
;
[(1-Phenylethyl)iminomethyl]ferrocene
;
_space_group_IT_number 4
_symmetry_cell_setting monoclinic
_symmetry_space_group_name_Hall 'P 2yb'
_symmetry_space_group_name_H-M 'P 1 21 1'
_atom_sites_solution_hydrogens geom
_atom_sites_solution_primary direct
_atom_sites_solution_secondary difmap
_cell_angle_alpha 90.00
_cell_angle_beta 92.7510(10)
_cell_angle_gamma 90.00
_cell_formula_units_Z 2
_cell_length_a 5.9480(3)
_cell_length_b 7.5010(4)
_cell_length_c 17.3197(10)
_cell_measurement_reflns_used 3511
_cell_measurement_temperature 213(2)
_cell_measurement_theta_max 25
_cell_measurement_theta_min 2
_cell_volume 771.84(7)
_computing_cell_refinement SMART
_computing_data_collection 'SMART (Bruker, 2000)'
_computing_data_reduction 'SAINT (Bruker, 2000)'
_computing_molecular_graphics 'ORTEP-3 (Farrugia, 1997)'
_computing_publication_material 'SHELXL97 and PLATON (Spek, 2001)'
_computing_structure_refinement 'SHELXL97 (Sheldrick, 1997)'
_computing_structure_solution 'SHELXS97 (Sheldrick, 1997)'
_diffrn_ambient_temperature 213(2)
_diffrn_measured_fraction_theta_full 0.996
_diffrn_measured_fraction_theta_max 0.915
_diffrn_measurement_device_type 'CCD diffractometer'
_diffrn_measurement_method '\w scans'
_diffrn_radiation_monochromator graphite
_diffrn_radiation_source 'fine-focus sealed tube'
_diffrn_radiation_type MoK\a
_diffrn_radiation_wavelength 0.71073
_diffrn_reflns_av_R_equivalents 0.0199
_diffrn_reflns_av_sigmaI/netI 0.0248
_diffrn_reflns_limit_h_max 6
_diffrn_reflns_limit_h_min -7
_diffrn_reflns_limit_k_max 10
_diffrn_reflns_limit_k_min -9
_diffrn_reflns_limit_l_max 19
_diffrn_reflns_limit_l_min -23
_diffrn_reflns_number 5063
_diffrn_reflns_theta_full 25.00
_diffrn_reflns_theta_max 28.84
_diffrn_reflns_theta_min 1.18
_diffrn_standards_decay_% 0
_diffrn_standards_interval_count 0
_diffrn_standards_number 0
_exptl_absorpt_coefficient_mu 0.969
_exptl_absorpt_correction_T_max 0.8298
_exptl_absorpt_correction_T_min 0.6979
_exptl_absorpt_correction_type empirical
_exptl_absorpt_process_details '(SADABS; Sheldrick, 1996)'
_exptl_crystal_colour orange
_exptl_crystal_density_diffrn 1.365
_exptl_crystal_density_method 'not measured'
_exptl_crystal_description block
_exptl_crystal_F_000 332
_exptl_crystal_size_max 0.40
_exptl_crystal_size_mid 0.30
_exptl_crystal_size_min 0.20
_refine_diff_density_max 0.253
_refine_diff_density_min -0.260
_refine_ls_abs_structure_details 'Flack (1983), 1416 Friedel pairs'
_refine_ls_abs_structure_Flack 0.011(16)
_refine_ls_extinction_method none
_refine_ls_goodness_of_fit_ref 1.115
_refine_ls_hydrogen_treatment refall
_refine_ls_matrix_type full
_refine_ls_number_parameters 266
_refine_ls_number_reflns 3511
_refine_ls_number_restraints 1
_refine_ls_restrained_S_all 1.115
_refine_ls_R_factor_all 0.0319
_refine_ls_R_factor_gt 0.0276
_refine_ls_shift/su_max 0.007
_refine_ls_shift/su_mean 0.000
_refine_ls_structure_factor_coef Fsqd
_refine_ls_weighting_details 'calc w = 1/[\s^2^(Fo^2^)+(0.056P)^2^+0.0168P] where P = (Fo^2^+2Fc^2^)/3'
_refine_ls_weighting_scheme calc
_refine_ls_wR_factor_gt 0.0739
_refine_ls_wR_factor_ref 0.0842
_reflns_number_gt 3264
_reflns_number_total 3511
_reflns_threshold_expression I>2\s(I)
_cod_data_source_file bt6533.cif
_cod_data_source_block I
_cod_original_sg_symbol_Hall P2yb
_cod_original_sg_symbol_H-M 'P 21'
_cod_database_code 2204435
_cod_database_fobs_code 2204435

loop_
_symmetry_equiv_pos_as_xyz
'x, y, z'
'-x, y+1/2, -z'

loop_
_atom_site_label
_atom_site_fract_x
_atom_site_fract_y
_atom_site_fract_z
_atom_site_U_iso_or_equiv
_atom_site_adp_type
_atom_site_calc_flag
_atom_site_occupancy
_atom_site_type_symbol
Fe1 0.30470(4) 0.42689(4) 0.627599(15) 0.02824(9) Uani d 1 Fe
C14 -0.1636(4) 0.1470(3) 0.92510(14) 0.0318(5) Uani d 1 C
N1 -0.0642(4) 0.2628(3) 0.79798(12) 0.0365(4) Uani d 1 N
C11 0.1331(4) 0.3110(4) 0.78289(13) 0.0338(5) Uani d 1 C
C3 0.1845(4) 0.4636(3) 0.73448(13) 0.0330(6) Uani d 1 C
C4 0.4061(4) 0.5401(4) 0.73000(14) 0.0363(5) Uani d 1 C
C5 0.3956(5) 0.6720(4) 0.67163(16) 0.0380(5) Uani d 1 C
C10 0.3237(5) 0.1577(4) 0.61289(18) 0.0445(6) Uani d 1 C
C12 -0.0784(5) 0.1010(4) 0.84658(15) 0.0372(5) Uani d 1 C
C9 0.5288(5) 0.3598(4) 0.54633(16) 0.0430(6) Uani d 1 C
C8 0.5401(5) 0.2360(4) 0.60835(17) 0.0425(6) Uani d 1 C
C7 0.3072(5) 0.3586(4) 0.51308(16) 0.0422(6) Uani d 1 C
C2 0.1699(5) 0.6767(3) 0.63902(16) 0.0392(5) Uani d 1 C
C6 0.1794(5) 0.2344(4) 0.55418(17) 0.0440(6) Uani d 1 C
C1 0.0395(4) 0.5497(3) 0.67780(15) 0.0355(5) Uani d 1 C
C13 -0.2298(7) -0.0342(4) 0.80350(19) 0.0532(8) Uani d 1 C
C19 -0.0432(4) 0.0902(4) 0.99153(16) 0.0368(5) Uani d 1 C
C15 -0.3618(4) 0.2419(4) 0.93332(16) 0.0372(5) Uani d 1 C
C16 -0.4426(4) 0.2744(4) 1.00626(17) 0.0424(6) Uani d 1 C
C18 -0.1224(5) 0.1243(4) 1.06406(16) 0.0436(6) Uani d 1 C
C17 -0.3227(5) 0.2146(4) 1.07156(17) 0.0445(6) Uani d 1 C
H15 -0.443(5) 0.279(4) 0.8894(17) 0.035(7) Uiso d 1 H
H19 0.091(5) 0.026(5) 0.9833(18) 0.041(8) Uiso d 1 H
H16 -0.586(5) 0.340(5) 1.0117(19) 0.048(9) Uiso d 1 H
H17 -0.372(5) 0.235(4) 1.1220(18) 0.038(8) Uiso d 1 H
H13C -0.175(5) -0.061(7) 0.757(2) 0.056(9) Uiso d 1 H
H4 0.556(6) 0.500(5) 0.765(2) 0.057(10) Uiso d 1 H
H9 0.644(5) 0.415(7) 0.532(2) 0.059(9) Uiso d 1 H
H7 0.259(5) 0.423(6) 0.4733(18) 0.046(7) Uiso d 1 H
H11 0.267(6) 0.248(5) 0.805(2) 0.053(9) Uiso d 1 H
H18 -0.038(6) 0.089(5) 1.109(2) 0.055(10) Uiso d 1 H
H12 0.078(5) 0.052(4) 0.8534(18) 0.038(7) Uiso d 1 H
H1 -0.110(6) 0.527(5) 0.6670(18) 0.047(9) Uiso d 1 H
H5 0.513(6) 0.743(5) 0.656(2) 0.051(9) Uiso d 1 H
H13A -0.380(8) 0.008(6) 0.797(2) 0.076(13) Uiso d 1 H
H10 0.287(6) 0.080(5) 0.656(2) 0.050(9) Uiso d 1 H
H2 0.130(6) 0.749(5) 0.596(2) 0.047(9) Uiso d 1 H
H6 0.030(7) 0.203(6) 0.545(2) 0.072(12) Uiso d 1 H
H8 0.672(6) 0.212(5) 0.645(2) 0.051(9) Uiso d 1 H
H13B -0.228(6) -0.152(6) 0.837(2) 0.063(12) Uiso d 1 H

loop_
_atom_site_aniso_label
_atom_site_aniso_U_11
_atom_site_aniso_U_22
_atom_site_aniso_U_33
_atom_site_aniso_U_12
_atom_site_aniso_U_13
_atom_site_aniso_U_23
Fe1 0.03221(15) 0.02639(14) 0.02639(14) -0.00168(16) 0.00421(9) -0.00055(15)
C14 0.0324(11) 0.0288(11) 0.0345(12) -0.0045(9) 0.0043(9) 0.0042(9)
N1 0.0392(11) 0.0392(11) 0.0316(10) -0.0017(9) 0.0063(8) 0.0035(8)
C11 0.0357(12) 0.0399(13) 0.0257(11) -0.0009(10) 0.0019(9) -0.0008(9)
C3 0.0347(10) 0.0372(17) 0.0271(10) -0.0034(9) 0.0034(8) -0.0060(8)
C4 0.0382(13) 0.0395(13) 0.0312(11) -0.0103(10) 0.0025(10) -0.0045(10)
C5 0.0452(13) 0.0309(12) 0.0382(13) -0.0082(11) 0.0048(10) -0.0050(9)
C10 0.0629(18) 0.0262(12) 0.0455(15) -0.0030(11) 0.0137(13) -0.0026(10)
C12 0.0413(13) 0.0364(13) 0.0344(12) 0.0017(10) 0.0078(10) 0.0030(10)
C9 0.0478(15) 0.0430(13) 0.0394(14) -0.0003(11) 0.0155(12) -0.0034(10)
C8 0.0473(15) 0.0377(13) 0.0432(14) 0.0099(11) 0.0077(12) -0.0037(11)
C7 0.0553(16) 0.0439(13) 0.0274(12) 0.0012(12) 0.0031(11) -0.0047(10)
C2 0.0481(14) 0.0295(12) 0.0404(13) 0.0035(11) 0.0063(11) -0.0007(10)
C6 0.0469(15) 0.0442(15) 0.0414(14) -0.0069(11) 0.0060(11) -0.0152(11)
C1 0.0358(13) 0.0339(12) 0.0369(12) 0.0040(9) 0.0041(10) -0.0031(9)
C13 0.071(2) 0.046(2) 0.0430(15) -0.0135(14) 0.0113(14) -0.0057(11)
C19 0.0363(12) 0.0336(13) 0.0404(13) 0.0014(10) 0.0017(10) 0.0051(10)
C15 0.0328(12) 0.0392(13) 0.0393(13) 0.0016(9) -0.0022(10) 0.0029(10)
C16 0.0363(13) 0.0399(15) 0.0519(16) -0.0003(11) 0.0105(11) -0.0013(12)
C18 0.0576(17) 0.0381(14) 0.0347(13) -0.0021(12) -0.0012(12) 0.0092(10)
C17 0.0582(16) 0.0397(14) 0.0368(13) -0.0045(12) 0.0146(12) 0.0011(11)

loop_
_atom_type_symbol
_atom_type_description
_atom_type_scat_dispersion_real
_atom_type_scat_dispersion_imag
_atom_type_scat_source
C C 0.0033 0.0016 'International Tables Vol C Tables 4.2.6.8 and 6.1.1.4'
H H 0.0000 0.0000 'International Tables Vol C Tables 4.2.6.8 and 6.1.1.4'
N N 0.0061 0.0033 'International Tables Vol C Tables 4.2.6.8 and 6.1.1.4'
Fe Fe 0.3463 0.8444 'International Tables Vol C Tables 4.2.6.8 and 6.1.1.4'

loop_
_geom_angle_atom_site_label_1
_geom_angle_atom_site_label_2
_geom_angle_atom_site_label_3
_geom_angle
_geom_angle_publ_flag
C4 Fe1 C3 41.58(9) ?
C4 Fe1 C10 120.47(12) ?
C3 Fe1 C10 105.75(11) ?
C4 Fe1 C6 157.48(12) ?
C3 Fe1 C6 121.91(10) ?
C10 Fe1 C6 40.75(13) ?
C4 Fe1 C8 104.98(12) ?
C3 Fe1 C8 121.15(11) ?
C10 Fe1 C8 40.76(12) ?
C6 Fe1 C8 68.60(12) ?
C4 Fe1 C9 121.81(12) ?
C3 Fe1 C9 158.05(11) ?
C10 Fe1 C9 68.22(12) ?
C6 Fe1 C9 68.17(12) ?
C8 Fe1 C9 40.61(12) ?
C4 Fe1 C7 159.01(11) ?
C3 Fe1 C7 158.99(11) ?
C10 Fe1 C7 68.20(12) ?
C6 Fe1 C7 40.51(12) ?
C8 Fe1 C7 68.26(12) ?
C9 Fe1 C7 40.34(12) ?
C4 Fe1 C2 68.60(12) ?
C3 Fe1 C2 68.45(10) ?
C10 Fe1 C2 160.18(12) ?
C6 Fe1 C2 124.98(13) ?
C8 Fe1 C2 158.56(12) ?
C9 Fe1 C2 124.14(12) ?
C7 Fe1 C2 110.03(12) ?
C4 Fe1 C5 40.50(11) ?
C3 Fe1 C5 68.83(10) ?
C10 Fe1 C5 156.65(12) ?
C6 Fe1 C5 161.21(12) ?
C8 Fe1 C5 121.21(12) ?
C9 Fe1 C5 107.88(12) ?
C7 Fe1 C5 124.70(12) ?
C2 Fe1 C5 40.84(11) ?
C4 Fe1 C1 69.22(11) ?
C3 Fe1 C1 40.90(10) ?
C10 Fe1 C1 123.01(11) ?
C6 Fe1 C1 108.40(11) ?
C8 Fe1 C1 158.42(11) ?
C9 Fe1 C1 159.93(11) ?
C7 Fe1 C1 124.25(12) ?
C2 Fe1 C1 40.39(11) ?
C5 Fe1 C1 68.61(11) ?
C15 C14 C19 118.5(2) ?
C15 C14 C12 122.1(2) ?
C19 C14 C12 119.4(2) ?
C11 N1 C12 115.5(2) y
N1 C11 C3 124.3(2) ?
N1 C11 H11 121(2) ?
C3 C11 H11 114(2) ?
C1 C3 C4 107.8(2) ?
C1 C3 C11 127.8(2) ?
C4 C3 C11 124.0(2) ?
C1 C3 Fe1 70.32(13) ?
C4 C3 Fe1 69.09(13) ?
C11 C3 Fe1 120.60(16) ?
C5 C4 C3 107.9(2) ?
C5 C4 Fe1 70.57(15) ?
C3 C4 Fe1 69.33(13) ?
C5 C4 H4 126.5(19) ?
C3 C4 H4 125.5(19) ?
Fe1 C4 H4 124.9(19) ?
C4 C5 C2 107.9(2) ?
C4 C5 Fe1 68.94(15) ?
C2 C5 Fe1 69.52(15) ?
C4 C5 H5 127(2) ?
C2 C5 H5 125(2) ?
Fe1 C5 H5 126(2) ?
C6 C10 C8 108.1(3) ?
C6 C10 Fe1 69.69(16) ?
C8 C10 Fe1 69.69(16) ?
C6 C10 H10 129(2) ?
C8 C10 H10 122(2) ?
Fe1 C10 H10 119(2) ?
N1 C12 C14 110.7(2) y
N1 C12 C13 108.3(2) y
C14 C12 C13 112.1(2) y
N1 C12 H12 106.8(19) ?
C14 C12 H12 109.1(18) ?
C13 C12 H12 109.7(19) ?
C7 C9 C8 108.3(3) ?
C7 C9 Fe1 69.90(16) ?
C8 C9 Fe1 69.46(16) ?
C7 C9 H9 130(3) ?
C8 C9 H9 122(3) ?
Fe1 C9 H9 130(3) ?
C9 C8 C10 107.6(3) ?
C9 C8 Fe1 69.93(16) ?
C10 C8 Fe1 69.55(16) ?
C9 C8 H8 127(2) ?
C10 C8 H8 125(2) ?
Fe1 C8 H8 123(2) ?
C9 C7 C6 108.2(3) ?
C9 C7 Fe1 69.76(16) ?
C6 C7 Fe1 69.43(16) ?
C9 C7 H7 125(2) ?
C6 C7 H7 126(2) ?
Fe1 C7 H7 127(3) ?
C1 C2 C5 108.7(2) ?
C1 C2 Fe1 69.96(15) ?
C5 C2 Fe1 69.65(15) ?
C1 C2 H2 130(2) ?
C5 C2 H2 121(2) ?
Fe1 C2 H2 122(2) ?
C7 C6 C10 107.8(3) ?
C7 C6 Fe1 70.05(16) ?
C10 C6 Fe1 69.56(16) ?
C7 C6 H6 128(3) ?
C10 C6 H6 124(3) ?
Fe1 C6 H6 127(3) ?
C2 C1 C3 107.7(2) ?
C2 C1 Fe1 69.65(14) ?
C3 C1 Fe1 68.77(13) ?
C2 C1 H1 125(2) ?
C3 C1 H1 127(2) ?
Fe1 C1 H1 126(2) ?
C12 C13 H13C 111(3) ?
C12 C13 H13A 112(3) ?
H13C C13 H13A 110(3) ?
C12 C13 H13B 108(2) ?
H13C C13 H13B 108(4) ?
H13A C13 H13B 110(3) ?
C18 C19 C14 120.6(2) ?
C18 C19 H19 124(2) ?
C14 C19 H19 116(2) ?
C14 C15 C16 120.9(2) ?
C14 C15 H15 118.8(18) ?
C16 C15 H15 120.3(18) ?
C17 C16 C15 119.8(3) ?
C17 C16 H16 120(2) ?
C15 C16 H16 120(2) ?
C17 C18 C19 120.5(3) ?
C17 C18 H18 119(2) ?
C19 C18 H18 120(2) ?
C18 C17 C16 119.7(3) ?
C18 C17 H17 118.1(19) ?
C16 C17 H17 122.2(19) ?

loop_
_geom_bond_atom_site_label_1
_geom_bond_atom_site_label_2
_geom_bond_distance
_geom_bond_publ_flag
Fe1 C4 2.032(2) ?
Fe1 C3 2.035(2) ?
Fe1 C10 2.039(3) ?
Fe1 C6 2.041(3) ?
Fe1 C8 2.041(3) ?
Fe1 C9 2.047(3) ?
Fe1 C7 2.049(3) ?
Fe1 C2 2.051(3) ?
Fe1 C5 2.053(3) ?
Fe1 C1 2.056(2) ?
C14 C15 1.390(4) ?
C14 C19 1.393(4) ?
C14 C12 1.514(3) y
N1 C11 1.267(3) y
N1 C12 1.482(3) y
C11 C3 1.460(3) ?
C11 H11 0.99(4) ?
C3 C1 1.429(4) ?
C3 C4 1.444(3) ?
C4 C5 1.414(4) ?
C4 H4 1.10(4) ?
C5 C2 1.432(4) ?
C5 H5 0.93(4) ?
C10 C6 1.421(5) ?
C10 C8 1.421(4) ?
C10 H10 0.97(4) ?
C12 C13 1.527(4) y
C12 H12 1.00(3) ?
C9 C7 1.413(4) ?
C9 C8 1.419(4) ?
C9 H9 0.85(4) ?
C8 H8 1.00(4) ?
C7 C6 1.416(4) ?
C7 H7 0.88(4) ?
C2 C1 1.418(4) ?
C2 H2 0.93(4) ?
C6 H6 0.92(4) ?
C1 H1 0.91(3) ?
C13 H13C 0.91(4) ?
C13 H13A 0.95(4) ?
C13 H13B 1.06(4) ?
C19 C18 1.387(4) ?
C19 H19 0.95(3) ?
C15 C16 1.394(4) ?
C15 H15 0.92(3) ?
C16 C17 1.383(4) ?
C16 H16 0.99(3) ?
C18 C17 1.382(4) ?
C18 H18 0.94(4) ?
C17 H17 0.95(3) ?

loop_
_geom_torsion_atom_site_label_1
_geom_torsion_atom_site_label_2
_geom_torsion_atom_site_label_3
_geom_torsion_atom_site_label_4
_geom_torsion
C12 N1 C11 C3 178.3(2)
N1 C11 C3 C1 -21.1(4)
N1 C11 C3 C4 166.8(2)
N1 C11 C3 Fe1 -109.0(3)
C4 Fe1 C3 C1 119.0(2)
C10 Fe1 C3 C1 -122.61(17)
C6 Fe1 C3 C1 -81.34(19)
C8 Fe1 C3 C1 -164.10(16)
C9 Fe1 C3 C1 166.8(3)
C7 Fe1 C3 C1 -52.6(3)
C2 Fe1 C3 C1 37.37(16)
C5 Fe1 C3 C1 81.36(16)
C10 Fe1 C3 C4 118.41(17)
C6 Fe1 C3 C4 159.69(17)
C8 Fe1 C3 C4 76.93(19)
C9 Fe1 C3 C4 47.8(3)
C7 Fe1 C3 C4 -171.6(3)
C2 Fe1 C3 C4 -81.61(17)
C5 Fe1 C3 C4 -37.61(16)
C1 Fe1 C3 C4 -119.0(2)
C4 Fe1 C3 C11 -118.0(3)
C10 Fe1 C3 C11 0.4(2)
C6 Fe1 C3 C11 41.7(2)
C8 Fe1 C3 C11 -41.1(2)
C9 Fe1 C3 C11 -70.2(4)
C7 Fe1 C3 C11 70.4(4)
C2 Fe1 C3 C11 160.4(2)
C5 Fe1 C3 C11 -155.6(2)
C1 Fe1 C3 C11 123.0(3)
C1 C3 C4 C5 0.4(3)
C11 C3 C4 C5 173.8(2)
Fe1 C3 C4 C5 60.29(18)
C1 C3 C4 Fe1 -59.91(16)
C11 C3 C4 Fe1 113.5(2)
C3 Fe1 C4 C5 -118.8(2)
C10 Fe1 C4 C5 162.06(16)
C6 Fe1 C4 C5 -169.1(3)
C8 Fe1 C4 C5 120.85(17)
C9 Fe1 C4 C5 80.2(2)
C7 Fe1 C4 C5 52.7(4)
C2 Fe1 C4 C5 -37.58(16)
C1 Fe1 C4 C5 -81.01(17)
C10 Fe1 C4 C3 -79.14(18)
C6 Fe1 C4 C3 -50.3(4)
C8 Fe1 C4 C3 -120.35(16)
C9 Fe1 C4 C3 -160.99(15)
C7 Fe1 C4 C3 171.5(3)
C2 Fe1 C4 C3 81.21(16)
C5 Fe1 C4 C3 118.8(2)
C1 Fe1 C4 C3 37.79(15)
C3 C4 C5 C2 -0.7(3)
Fe1 C4 C5 C2 58.76(18)
C3 C4 C5 Fe1 -59.51(17)
C3 Fe1 C5 C4 38.59(15)
C10 Fe1 C5 C4 -42.1(3)
C6 Fe1 C5 C4 167.0(3)
C8 Fe1 C5 C4 -75.86(19)
C9 Fe1 C5 C4 -118.37(18)
C7 Fe1 C5 C4 -159.71(17)
C2 Fe1 C5 C4 119.7(2)
C1 Fe1 C5 C4 82.64(17)
C4 Fe1 C5 C2 -119.7(2)
C3 Fe1 C5 C2 -81.13(16)
C10 Fe1 C5 C2 -161.8(3)
C6 Fe1 C5 C2 47.3(4)
C8 Fe1 C5 C2 164.42(15)
C9 Fe1 C5 C2 121.92(17)
C7 Fe1 C5 C2 80.57(19)
C1 Fe1 C5 C2 -37.08(15)
C4 Fe1 C10 C6 163.55(16)
C3 Fe1 C10 C6 120.92(17)
C8 Fe1 C10 C6 -119.3(3)
C9 Fe1 C10 C6 -81.39(19)
C7 Fe1 C10 C6 -37.79(17)
C2 Fe1 C10 C6 51.0(4)
C5 Fe1 C10 C6 -166.1(2)
C1 Fe1 C10 C6 79.8(2)
C4 Fe1 C10 C8 -77.1(2)
C3 Fe1 C10 C8 -119.73(17)
C6 Fe1 C10 C8 119.3(3)
C9 Fe1 C10 C8 37.95(17)
C7 Fe1 C10 C8 81.55(19)
C2 Fe1 C10 C8 170.3(3)
C5 Fe1 C10 C8 -46.8(4)
C1 Fe1 C10 C8 -160.86(16)
C11 N1 C12 C14 112.3(3)
C11 N1 C12 C13 -124.4(3)
C15 C14 C12 N1 53.0(3)
C19 C14 C12 N1 -128.3(2)
C15 C14 C12 C13 -68.1(3)
C19 C14 C12 C13 110.6(3)
C4 Fe1 C9 C7 -165.22(17)
C3 Fe1 C9 C7 159.4(3)
C10 Fe1 C9 C7 81.54(19)
C6 Fe1 C9 C7 37.48(19)
C8 Fe1 C9 C7 119.6(3)
C2 Fe1 C9 C7 -80.8(2)
C5 Fe1 C9 C7 -122.96(18)
C1 Fe1 C9 C7 -46.5(4)
C4 Fe1 C9 C8 75.2(2)
C3 Fe1 C9 C8 39.8(4)
C10 Fe1 C9 C8 -38.09(18)
C6 Fe1 C9 C8 -82.14(19)
C7 Fe1 C9 C8 -119.6(3)
C2 Fe1 C9 C8 159.53(18)
C5 Fe1 C9 C8 117.41(18)
C1 Fe1 C9 C8 -166.1(3)
C7 C9 C8 C10 0.3(3)
Fe1 C9 C8 C10 59.59(19)
C7 C9 C8 Fe1 -59.3(2)
C6 C10 C8 C9 -0.5(3)
Fe1 C10 C8 C9 -59.83(19)
C6 C10 C8 Fe1 59.3(2)
C4 Fe1 C8 C9 -121.75(18)
C3 Fe1 C8 C9 -163.76(17)
C10 Fe1 C8 C9 118.7(3)
C6 Fe1 C8 C9 81.00(19)
C7 Fe1 C8 C9 37.29(18)
C2 Fe1 C8 C9 -52.4(4)
C5 Fe1 C8 C9 -81.1(2)
C1 Fe1 C8 C9 167.0(3)
C4 Fe1 C8 C10 119.57(18)
C3 Fe1 C8 C10 77.6(2)
C6 Fe1 C8 C10 -37.68(18)
C9 Fe1 C8 C10 -118.7(3)
C7 Fe1 C8 C10 -81.39(19)
C2 Fe1 C8 C10 -171.0(3)
C5 Fe1 C8 C10 160.26(17)
C1 Fe1 C8 C10 48.4(4)
C8 C9 C7 C6 0.0(3)
Fe1 C9 C7 C6 -58.98(19)
C8 C9 C7 Fe1 59.02(19)
C4 Fe1 C7 C9 37.3(4)
C3 Fe1 C7 C9 -158.5(3)
C10 Fe1 C7 C9 -81.57(19)
C6 Fe1 C7 C9 -119.6(3)
C8 Fe1 C7 C9 -37.53(18)
C2 Fe1 C7 C9 119.57(18)
C5 Fe1 C7 C9 76.2(2)
C1 Fe1 C7 C9 162.47(17)
C4 Fe1 C7 C6 156.8(3)
C3 Fe1 C7 C6 -38.9(4)
C10 Fe1 C7 C6 38.01(19)
C8 Fe1 C7 C6 82.06(19)
C9 Fe1 C7 C6 119.6(3)
C2 Fe1 C7 C6 -120.84(19)
C5 Fe1 C7 C6 -164.20(18)
C1 Fe1 C7 C6 -77.9(2)
C4 C5 C2 C1 0.8(3)
Fe1 C5 C2 C1 59.24(18)
C4 C5 C2 Fe1 -58.40(18)
C4 Fe1 C2 C1 -82.67(17)
C3 Fe1 C2 C1 -37.83(15)
C10 Fe1 C2 C1 38.6(4)
C6 Fe1 C2 C1 76.83(19)
C8 Fe1 C2 C1 -158.9(3)
C9 Fe1 C2 C1 162.60(16)
C7 Fe1 C2 C1 119.74(17)
C5 Fe1 C2 C1 -120.0(2)
C4 Fe1 C2 C5 37.28(15)
C3 Fe1 C2 C5 82.13(16)
C10 Fe1 C2 C5 158.5(3)
C6 Fe1 C2 C5 -163.21(15)
C8 Fe1 C2 C5 -38.9(4)
C9 Fe1 C2 C5 -77.44(19)
C7 Fe1 C2 C5 -120.31(17)
C1 Fe1 C2 C5 120.0(2)
C9 C7 C6 C10 -0.4(3)
Fe1 C7 C6 C10 -59.55(19)
C9 C7 C6 Fe1 59.2(2)
C8 C10 C6 C7 0.5(3)
Fe1 C10 C6 C7 59.86(19)
C8 C10 C6 Fe1 -59.31(19)
C4 Fe1 C6 C7 -158.4(3)
C3 Fe1 C6 C7 164.60(17)
C10 Fe1 C6 C7 -118.8(3)
C8 Fe1 C6 C7 -81.16(19)
C9 Fe1 C6 C7 -37.33(18)
C2 Fe1 C6 C7 79.9(2)
C5 Fe1 C6 C7 44.0(4)
C1 Fe1 C6 C7 121.59(18)
C4 Fe1 C6 C10 -39.6(4)
C3 Fe1 C6 C10 -76.6(2)
C8 Fe1 C6 C10 37.68(18)
C9 Fe1 C6 C10 81.51(19)
C7 Fe1 C6 C10 118.8(3)
C2 Fe1 C6 C10 -161.25(17)
C5 Fe1 C6 C10 162.9(3)
C1 Fe1 C6 C10 -119.57(17)
C5 C2 C1 C3 -0.6(3)
Fe1 C2 C1 C3 58.45(17)
C5 C2 C1 Fe1 -59.05(18)
C4 C3 C1 C2 0.1(3)
C11 C3 C1 C2 -173.0(2)
Fe1 C3 C1 C2 -58.99(17)
C4 C3 C1 Fe1 59.13(16)
C11 C3 C1 Fe1 -114.0(2)
C4 Fe1 C1 C2 81.02(17)
C3 Fe1 C1 C2 119.4(2)
C10 Fe1 C1 C2 -165.39(17)
C6 Fe1 C1 C2 -122.77(18)
C8 Fe1 C1 C2 159.0(3)
C9 Fe1 C1 C2 -46.1(4)
C7 Fe1 C1 C2 -80.7(2)
C5 Fe1 C1 C2 37.48(16)
C4 Fe1 C1 C3 -38.39(14)
C10 Fe1 C1 C3 75.19(19)
C6 Fe1 C1 C3 117.81(16)
C8 Fe1 C1 C3 39.6(4)
C9 Fe1 C1 C3 -165.5(3)
C7 Fe1 C1 C3 159.84(15)
C2 Fe1 C1 C3 -119.4(2)
C5 Fe1 C1 C3 -81.93(16)
C15 C14 C19 C18 1.4(4)
C12 C14 C19 C18 -177.4(2)
C19 C14 C15 C16 -2.1(4)
C12 C14 C15 C16 176.6(2)
C14 C15 C16 C17 1.1(4)
C14 C19 C18 C17 0.3(4)
C19 C18 C17 C16 -1.3(4)
C15 C16 C17 C18 0.6(4)
